data_4002943
loop_
_publ_author_name
'McGuire, Michael A.'
'Pandey, Tribhuwan'
'Mu, Sai'
'Parker, David S.'

_publ_section_title
;
 Ferromagnetic Spin-1/2 Dimers with Strong Anisotropy in MoCl5
;
_journal_issue 8
_journal_name_full 'Chemistry of Materials'
_journal_page_first 2952
_journal_paper_doi 10.1021/acs.chemmater.9b00416
_journal_volume 31
_journal_year 2019
_chemical_formula_moiety 'Cl10 Mo2'
_chemical_formula_sum 'Cl5 Mo'
_chemical_formula_weight 273.19
_chemical_name_common 'molybdenum pentachloride'
_space_group_crystal_system monoclinic
_space_group_IT_number 14
_space_group_name_Hall '-P 2ybc'
_space_group_name_H-M_alt 'P 1 21/c 1'
_symmetry_space_group_name_Hall '-P 2ybc'
_symmetry_space_group_name_H-M 'P 1 21/c 1'
_audit_creation_method SHELXL-2018/1
_cell_angle_alpha 90
_cell_angle_beta 115.502(2)
_cell_angle_gamma 90
_cell_formula_units_Z 4
_cell_length_a 6.0628(7)
_cell_length_b 16.667(2)
_cell_length_c 6.4569(8)
_cell_measurement_reflns_used 5039
_cell_measurement_temperature 175(5)
_cell_measurement_theta_max 28.35
_cell_measurement_theta_min 3.7028
_cell_volume 588.89(12)
_computing_structure_refinement 'SHELXL-2018/1 (Sheldrick, 2018)'
_diffrn_ambient_temperature 175(5)
_diffrn_measured_fraction_theta_full 1.000
_diffrn_measured_fraction_theta_max 1.000
_diffrn_measurement_device_type 'Bruker Apex'
_diffrn_radiation_type MoK\a
_diffrn_radiation_wavelength 0.71073
_diffrn_reflns_av_R_equivalents 0.0201
_diffrn_reflns_av_unetI/netI 0.0135
_diffrn_reflns_Laue_measured_fraction_full 1.000
_diffrn_reflns_Laue_measured_fraction_max 1.000
_diffrn_reflns_limit_h_max 8
_diffrn_reflns_limit_h_min -8
_diffrn_reflns_limit_k_max 22
_diffrn_reflns_limit_k_min -22
_diffrn_reflns_limit_l_max 8
_diffrn_reflns_limit_l_min -8
_diffrn_reflns_number 7927
_diffrn_reflns_point_group_measured_fraction_full 1.000
_diffrn_reflns_point_group_measured_fraction_max 1.000
_diffrn_reflns_theta_full 25.242
_diffrn_reflns_theta_max 28.346
_diffrn_reflns_theta_min 2.444
_exptl_absorpt_coefficient_mu 4.340
_exptl_absorpt_correction_T_max .7457
_exptl_absorpt_correction_T_min .5936
_exptl_absorpt_correction_type empirical
_exptl_absorpt_process_details sadabs
_exptl_crystal_colour black
_exptl_crystal_density_diffrn 3.081
_exptl_crystal_description prism
_exptl_crystal_F_000 508
_exptl_crystal_size_max 0.200
_exptl_crystal_size_mid 0.120
_exptl_crystal_size_min 0.050
_refine_diff_density_max 2.452
_refine_diff_density_min -2.513
_refine_diff_density_rms 0.215
_refine_ls_extinction_method none
_refine_ls_goodness_of_fit_ref 1.129
_refine_ls_hydrogen_treatment undef
_refine_ls_matrix_type full
_refine_ls_number_parameters 55
_refine_ls_number_reflns 1464
_refine_ls_number_restraints 0
_refine_ls_restrained_S_all 1.129
_refine_ls_R_factor_all 0.0507
_refine_ls_R_factor_gt 0.0498
_refine_ls_shift/su_max 0.000
_refine_ls_shift/su_mean 0.000
_refine_ls_structure_factor_coef Fsqd
_refine_ls_weighting_details 'w=1/[\s^2^(Fo^2^)+(0.0405P)^2^+7.3762P] where P=(Fo^2^+2Fc^2^)/3'
_refine_ls_weighting_scheme calc
_refine_ls_wR_factor_gt 0.1215
_refine_ls_wR_factor_ref 0.1220
_reflns_Friedel_coverage 0.000
_reflns_number_gt 1422
_reflns_number_total 1464
_reflns_threshold_expression 'I > 2\s(I)'
_cod_data_source_file cm9b00416_si_001.cif
_cod_data_source_block epsilon-MoCl5
_cod_original_cell_volume 588.88(12)
_cod_database_code 4002943
_shelx_shelxl_version_number 2018/1
_shelx_space_group_comment
;
The symmetry employed for this shelxl refinement is uniquely defined
by the following loop, which should always be used as a source of
symmetry information in preference to the above space-group names.
They are only intended as comments.
;
_shelx_estimated_absorpt_t_min 0.477
_shelx_estimated_absorpt_t_max 0.812

loop_
_space_group_symop_operation_xyz
'x, y, z'
'-x, y+1/2, -z+1/2'
'-x, -y, -z'
'x, -y-1/2, z-1/2'

loop_
_atom_site_label
_atom_site_type_symbol
_atom_site_fract_x
_atom_site_fract_y
_atom_site_fract_z
_atom_site_U_iso_or_equiv
_atom_site_adp_type
_atom_site_occupancy
_atom_site_site_symmetry_order
_atom_site_calc_flag
Mo1 Mo 0.46961(12) 0.11549(4) 0.41688(11) 0.0353(2) Uani 1 1 d
Cl1 Cl 0.2687(3) 0.11922(9) 0.6410(3) 0.0282(3) Uani 1 1 d
Cl2 Cl 0.7617(2) 0.02406(9) 0.7210(2) 0.0237(3) Uani 1 1 d
Cl3 Cl 0.6704(3) 0.07595(9) 0.2107(2) 0.0274(3) Uani 1 1 d
Cl4 Cl 0.1679(3) 0.17162(11) 0.1210(3) 0.0363(4) Uani 1 1 d
Cl5 Cl 0.6800(4) 0.21673(14) 0.5534(4) 0.0530(5) Uani 1 1 d

loop_
_atom_site_aniso_label
_atom_site_aniso_U_11
_atom_site_aniso_U_22
_atom_site_aniso_U_33
_atom_site_aniso_U_23
_atom_site_aniso_U_13
_atom_site_aniso_U_12
Mo1 0.0447(4) 0.0344(3) 0.0429(4) 0.0115(2) 0.0340(3) 0.0136(2)
Cl1 0.0298(7) 0.0321(7) 0.0299(7) -0.0015(6) 0.0197(6) 0.0028(6)
Cl2 0.0189(6) 0.0306(7) 0.0205(6) -0.0024(5) 0.0075(5) -0.0013(5)
Cl3 0.0279(7) 0.0347(8) 0.0262(7) 0.0010(6) 0.0177(6) 0.0014(6)
Cl4 0.0359(8) 0.0352(8) 0.0374(8) 0.0039(7) 0.0154(7) 0.0032(6)
Cl5 0.0552(12) 0.0512(12) 0.0547(12) -0.0055(10) 0.0259(10) -0.0036(9)

loop_
_atom_type_symbol
_atom_type_description
_atom_type_scat_dispersion_real
_atom_type_scat_dispersion_imag
_atom_type_scat_source
Cl Cl 0.1484 0.1585 'International Tables Vol C Tables 4.2.6.8 and 6.1.1.4'
Mo Mo -1.6832 0.6857 'International Tables Vol C Tables 4.2.6.8 and 6.1.1.4'

loop_
_geom_angle_atom_site_label_1
_geom_angle_atom_site_label_2
_geom_angle_atom_site_label_3
_geom_angle
_geom_angle_site_symmetry_3
Cl5 Mo1 Cl4 98.76(9) .
Cl5 Mo1 Cl3 95.71(8) .
Cl4 Mo1 Cl3 94.00(7) .
Cl5 Mo1 Cl1 96.20(8) .
Cl4 Mo1 Cl1 93.92(7) .
Cl3 Mo1 Cl1 164.52(6) .
Cl5 Mo1 Cl2 93.66(8) .
Cl4 Mo1 Cl2 167.58(7) .
Cl3 Mo1 Cl2 84.62(5) .
Cl1 Mo1 Cl2 84.79(5) .
Cl5 Mo1 Cl2 173.53(8) 3_656
Cl4 Mo1 Cl2 87.70(6) 3_656
Cl3 Mo1 Cl2 83.57(5) 3_656
Cl1 Mo1 Cl2 83.48(5) 3_656
Cl2 Mo1 Cl2 79.87(5) 3_656
Mo1 Cl2 Mo1 100.13(5) 3_656

loop_
_geom_bond_atom_site_label_1
_geom_bond_atom_site_label_2
_geom_bond_distance
_geom_bond_site_symmetry_2
Mo1 Cl5 2.069(2) .
Mo1 Cl4 2.2048(18) .
Mo1 Cl3 2.2550(14) .
Mo1 Cl1 2.2580(15) .
Mo1 Cl2 2.5138(15) .
Mo1 Cl2 2.6634(16) 3_656
